data_1521826
loop_
_publ_author_name
'Redhammer, G.J.'
'Beran, A.'
'Schneider, J.'
'Lottermoser, W.'
'Amthauer, G.'

_publ_section_title
;
 Spectroscopic and structural properties of synthetic micas on the
 annite-siderophyllite binary: synthesis, crystal structure refinement,
 Mossbauer, and infrared spectroscopy
;
_journal_name_full 'American Mineralogist'
_journal_page_first 449
_journal_page_last 465
_journal_volume 85
_journal_year 2000
_chemical_formula_sum 'Al2.428 Fe2.352 H2 K0.928 O12 Si2.32'
_chemical_name_systematic
;
K0.928 (Fe2.352 Al0.748) (Al1.68 Si2.32) O10 (O H)2
;
_space_group_IT_number 12
_symmetry_space_group_name_Hall '-C 2y'
_symmetry_space_group_name_H-M 'C 1 2/m 1'
_cell_angle_alpha 90
_cell_angle_beta 100.3
_cell_angle_gamma 90
_cell_formula_units_Z 2
_cell_length_a 5.3607
_cell_length_b 9.2874
_cell_length_c 10.2664
_cell_volume 502.896
_citation_journal_id_ASTM AMMIAY
_cod_data_source_file Redhammer_AMMIAY_2000_953.cif
_cod_data_source_block H2Al2.428Fe2.352K0.928O12Si2.32
_cod_original_cell_volume 502.8961
_cod_original_formula_sum 'H2 Al2.428 Fe2.352 K0.928 O12 Si2.32'
_cod_database_code 1521826

loop_
_symmetry_equiv_pos_as_xyz
x,y,z
-x,y,-z
-x,-y,-z
x,-y,z
x+1/2,y+1/2,z
-x+1/2,y+1/2,-z
-x+1/2,-y+1/2,-z
x+1/2,-y+1/2,z

loop_
_atom_site_label
_atom_site_type_symbol
_atom_site_fract_x
_atom_site_fract_y
_atom_site_fract_z
_atom_site_occupancy
_atom_site_U_iso_or_equiv
O4 O-2 0.1309 0 0.3928 1 0.0
O2 O-2 0.5069 0 0.174 1 0.0
Si1 Si+4 0.574 0.1665 0.2266 0.58 0.0
Fe1 Fe+2 0 0.5 0.5 0.864 0.0
Al2 Al+3 0 0.5 0.5 0.136 0.0
K1 K+1 0 0 0 0.928 0.0
Fe2 Fe+2 0 0.8319 0.5 0.744 0.0
O1 O-2 0.8333 0.2205 0.1768 1 0.0
O3 O-2 0.6384 0.1697 0.3945 1 0.0
Al1 Al+3 0.574 0.1665 0.2266 0.42 0.0
Al3 Al+3 0 0.8319 0.5 0.306 0.0
